data_2020745
loop_
_publ_author_name
'Lu, Norman'
'Wei, Rong-Jyun'
'Lin, Kwan-Yu'
'Alagesan, Mani'
'Wen, Yuh-Sheng'
'Liu, Ling-Kang'

_publ_section_title
;
 Weak hydrogen bonding and fluorous interactions in the chloride and
 bromide salts of 4-[(2,2,3,3-tetrafluoropropoxy)methyl]pyridinium
;
_journal_coeditor_code KU3194
_journal_issue 4
_journal_name_full 'Acta Crystallographica Section C'
_journal_page_first
;
;
_journal_paper_doi 10.1107/S2053229617004016
_journal_volume 73
_journal_year 2017
_chemical_formula_iupac 'C9 H10 F4 N O +, Cl -'
_chemical_formula_moiety 'C9 H10 F4 N O +, Cl -'
_chemical_formula_sum 'C9 H10 Cl F4 N O'
_chemical_formula_weight 259.63
_chemical_name_systematic
;
4-[(2,2,3,3-Tetrafluoropropoxy)methyl]pyridinium chloride
;
_space_group_crystal_system monoclinic
_space_group_IT_number 14
_space_group_name_Hall '-P 2ybc'
_space_group_name_H-M_alt 'P 1 21/c 1'
_symmetry_space_group_name_Hall '-P 2ybc'
_symmetry_space_group_name_H-M 'P 1 21/c 1'
_atom_sites_solution_hydrogens difmap
_audit_creation_method SHELXL-2013
_cell_angle_alpha 90
_cell_angle_beta 92.803(4)
_cell_angle_gamma 90
_cell_formula_units_Z 4
_cell_length_a 4.7874(4)
_cell_length_b 8.2086(6)
_cell_length_c 27.2894(18)
_cell_measurement_reflns_used 2075
_cell_measurement_temperature 100.0(2)
_cell_measurement_theta_max 27.1
_cell_measurement_theta_min 2.59
_cell_volume 1071.13(14)
_computing_cell_refinement
;
SAINT (Bruker, 2015)
;
_computing_data_collection
;
APEX2 (Bruker, 2015)
;
_computing_data_reduction
;
SAINT (Bruker, 2015)
;
_computing_molecular_graphics
;
shelXle (H\"ubschle <i>et al.</i>,  2011)
;
_computing_publication_material
;
SHELXTL (Sheldrick, 2008)
;
_computing_structure_refinement
;
SHELXL2013 (Sheldrick, 2015b) and
<i>SIR92</i> (Altomare <i>et al.</i>,  1993)
;
_computing_structure_solution
;
SHELXT (Sheldrick, 2015a)
;
_diffrn_ambient_temperature 100.0(2)
_diffrn_measured_fraction_theta_full 0.999
_diffrn_measured_fraction_theta_max 0.999
_diffrn_measurement_device_type 'Bruker APEXII CCD'
_diffrn_measurement_method '\f and \w scans'
_diffrn_radiation_type MoK\a
_diffrn_radiation_wavelength 0.71073
_diffrn_reflns_av_R_equivalents 0.0636
_diffrn_reflns_limit_h_max 6
_diffrn_reflns_limit_h_min -6
_diffrn_reflns_limit_k_max 10
_diffrn_reflns_limit_k_min -10
_diffrn_reflns_limit_l_max 34
_diffrn_reflns_limit_l_min -34
_diffrn_reflns_number 31900
_diffrn_reflns_theta_full 25.000
_diffrn_reflns_theta_max 27.124
_diffrn_reflns_theta_min 2.591
_exptl_absorpt_coefficient_mu 0.391
_exptl_absorpt_correction_T_max 0.9705
_exptl_absorpt_correction_T_min 0.8754
_exptl_absorpt_correction_type multi-scan
_exptl_absorpt_process_details
;
(SADABS; Bruker, 1996)
;
_exptl_crystal_colour colourless
_exptl_crystal_density_diffrn 1.610
_exptl_crystal_density_method 'not measured'
_exptl_crystal_description plate
_exptl_crystal_F_000 528
_exptl_crystal_size_max 0.320
_exptl_crystal_size_mid 0.300
_exptl_crystal_size_min 0.020
_refine_diff_density_max 0.333
_refine_diff_density_min -0.246
_refine_ls_extinction_method none
_refine_ls_goodness_of_fit_ref 1.051
_refine_ls_hydrogen_treatment refall
_refine_ls_matrix_type full
_refine_ls_number_parameters 185
_refine_ls_number_reflns 2356
_refine_ls_number_restraints 0
_refine_ls_restrained_S_all 1.051
_refine_ls_R_factor_all 0.0401
_refine_ls_R_factor_gt 0.0308
_refine_ls_shift/su_max 0.002
_refine_ls_shift/su_mean 0.000
_refine_ls_structure_factor_coef Fsqd
_refine_ls_weighting_details 'w=1/[\s^2^(Fo^2^)+(0.0275P)^2^+0.5410P] where P=(Fo^2^+2Fc^2^)/3'
_refine_ls_weighting_scheme calc
_refine_ls_wR_factor_gt 0.0674
_refine_ls_wR_factor_ref 0.0713
_reflns_number_gt 2007
_reflns_number_total 2356
_reflns_threshold_expression 'I > 2\s(I)'
_cod_data_source_file ku3194sup1.cif
_cod_data_source_block i16197
_cod_database_code 2020745
_shelx_space_group_comment
;
The symmetry employed for this shelxl refinement is uniquely defined
by the following loop, which should always be used as a source of
symmetry information in preference to the above space-group names.
They are only intended as comments.
;
_shelxl_version_number .2013

loop_
_space_group_symop_operation_xyz
'x, y, z'
'-x, y+1/2, -z+1/2'
'-x, -y, -z'
'x, -y-1/2, z-1/2'

loop_
_atom_site_type_symbol
_atom_site_label
_atom_site_fract_x
_atom_site_fract_y
_atom_site_fract_z
_atom_site_U_iso_or_equiv
_atom_site_adp_type
_atom_site_calc_flag
_atom_site_occupancy
Cl Cl1 1.06998(8) 0.23740(4) 0.54207(2) 0.01628(11) Uani d 1
F F1 -0.41306(18) 0.71203(11) 0.25298(3) 0.0192(2) Uani d 1
F F2 0.03030(19) 0.70185(13) 0.27420(3) 0.0251(2) Uani d 1
F F3 -0.5332(2) 0.77524(13) 0.34747(4) 0.0291(3) Uani d 1
F F4 -0.2340(3) 0.94451(12) 0.31776(4) 0.0396(3) Uani d 1
O O1 -0.0587(2) 0.46628(12) 0.34176(4) 0.0181(3) Uani d 1
N N1 0.6283(3) 0.23528(16) 0.46065(5) 0.0152(3) Uani d 1
C C1 0.4980(3) 0.10408(19) 0.44159(5) 0.0165(3) Uani d 1
C C2 0.2848(3) 0.12348(19) 0.40664(5) 0.0146(3) Uani d 1
C C3 0.2051(3) 0.27954(18) 0.39149(5) 0.0116(3) Uani d 1
C C4 0.3417(3) 0.41255(19) 0.41306(5) 0.0134(3) Uani d 1
C C5 0.5562(3) 0.3868(2) 0.44760(5) 0.0151(3) Uani d 1
C C6 -0.0204(3) 0.29861(18) 0.35182(5) 0.0128(3) Uani d 1
C C7 -0.2588(3) 0.49700(19) 0.30287(5) 0.0148(3) Uani d 1
C C8 -0.2283(3) 0.67391(19) 0.29078(5) 0.0143(3) Uani d 1
C C9 -0.2666(4) 0.78916(19) 0.33344(6) 0.0194(4) Uani d 1
H H1 0.566(3) 0.001(2) 0.4526(6) 0.016(4) Uiso d 1
H H1A 0.762(4) 0.224(2) 0.4819(7) 0.028(5) Uiso d 1
H H2 0.196(3) 0.031(2) 0.3934(6) 0.017(4) Uiso d 1
H H4 0.294(3) 0.516(2) 0.4043(6) 0.013(4) Uiso d 1
H H5 0.662(3) 0.472(2) 0.4628(6) 0.016(4) Uiso d 1
H H6A 0.032(3) 0.243(2) 0.3220(6) 0.015(4) Uiso d 1
H H6B -0.191(4) 0.250(2) 0.3620(6) 0.013(4) Uiso d 1
H H7A -0.446(4) 0.476(2) 0.3124(6) 0.017(4) Uiso d 1
H H7B -0.219(3) 0.435(2) 0.2737(6) 0.017(4) Uiso d 1
H H9 -0.140(4) 0.769(2) 0.3610(6) 0.015(4) Uiso d 1

loop_
_atom_site_aniso_label
_atom_site_aniso_U_11
_atom_site_aniso_U_22
_atom_site_aniso_U_33
_atom_site_aniso_U_12
_atom_site_aniso_U_13
_atom_site_aniso_U_23
Cl1 0.0179(2) 0.01525(19) 0.01528(18) 0.00206(15) -0.00332(13) -0.00042(14)
F1 0.0186(5) 0.0230(5) 0.0153(4) 0.0031(4) -0.0055(4) 0.0053(4)
F2 0.0141(5) 0.0362(6) 0.0250(5) -0.0048(4) 0.0023(4) 0.0116(4)
F3 0.0267(6) 0.0338(6) 0.0270(5) 0.0082(5) 0.0026(4) -0.0106(4)
F4 0.0646(8) 0.0112(5) 0.0414(6) -0.0043(5) -0.0122(5) 0.0038(4)
O1 0.0242(6) 0.0099(5) 0.0189(5) 0.0010(5) -0.0120(4) 0.0010(4)
N1 0.0127(7) 0.0211(7) 0.0116(6) 0.0026(5) 0.0000(5) 0.0014(5)
C1 0.0192(8) 0.0142(8) 0.0165(7) 0.0044(6) 0.0040(6) 0.0040(6)
C2 0.0169(8) 0.0121(7) 0.0148(7) -0.0008(6) 0.0024(6) -0.0003(6)
C3 0.0110(7) 0.0142(7) 0.0099(6) 0.0010(6) 0.0043(5) 0.0001(5)
C4 0.0169(8) 0.0111(8) 0.0125(7) 0.0013(6) 0.0028(6) 0.0007(6)
C5 0.0159(8) 0.0171(8) 0.0125(7) -0.0015(6) 0.0028(6) -0.0023(6)
C6 0.0157(8) 0.0098(7) 0.0130(7) -0.0005(6) 0.0001(6) 0.0002(6)
C7 0.0148(8) 0.0153(8) 0.0137(7) 0.0003(6) -0.0043(6) -0.0002(6)
C8 0.0099(7) 0.0197(8) 0.0129(7) -0.0009(6) -0.0029(6) 0.0049(6)
C9 0.0243(9) 0.0113(8) 0.0221(8) -0.0006(7) -0.0053(7) 0.0018(6)

loop_
_atom_type_symbol
_atom_type_description
_atom_type_scat_dispersion_real
_atom_type_scat_dispersion_imag
_atom_type_scat_source
Cl Cl 0.1484 0.1585 'International Tables Vol C Tables 4.2.6.8 and 6.1.1.4'
F F 0.0171 0.0103 'International Tables Vol C Tables 4.2.6.8 and 6.1.1.4'
O O 0.0106 0.0060 'International Tables Vol C Tables 4.2.6.8 and 6.1.1.4'
N N 0.0061 0.0033 'International Tables Vol C Tables 4.2.6.8 and 6.1.1.4'
C C 0.0033 0.0016 'International Tables Vol C Tables 4.2.6.8 and 6.1.1.4'
H H 0.0000 0.0000 'International Tables Vol C Tables 4.2.6.8 and 6.1.1.4'

loop_
_geom_angle_atom_site_label_1
_geom_angle_atom_site_label_2
_geom_angle_atom_site_label_3
_geom_angle
C6 O1 C7 113.28(11)
C5 N1 C1 122.50(14)
C5 N1 H1A 117.3(13)
C1 N1 H1A 120.3(13)
N1 C1 C2 119.61(15)
N1 C1 H1 116.6(10)
C2 C1 H1 123.7(10)
C1 C2 C3 119.77(15)
C1 C2 H2 119.0(10)
C3 C2 H2 121.2(10)
C4 C3 C2 118.72(13)
C4 C3 C6 122.10(13)
C2 C3 C6 119.16(13)
C5 C4 C3 119.32(14)
C5 C4 H4 119.6(10)
C3 C4 H4 121.1(10)
N1 C5 C4 120.05(14)
N1 C5 H5 116.6(10)
C4 C5 H5 123.3(10)
O1 C6 C3 108.90(12)
O1 C6 H6A 109.3(10)
C3 C6 H6A 110.3(10)
O1 C6 H6B 110.8(10)
C3 C6 H6B 109.8(10)
H6A C6 H6B 107.8(14)
O1 C7 C8 105.53(12)
O1 C7 H7A 111.9(10)
C8 C7 H7A 109.4(10)
O1 C7 H7B 111.7(10)
C8 C7 H7B 107.6(10)
H7A C7 H7B 110.5(14)
F2 C8 F1 106.12(11)
F2 C8 C7 109.72(13)
F1 C8 C7 108.83(12)
F2 C8 C9 107.26(13)
F1 C8 C9 109.82(12)
C7 C8 C9 114.73(13)
F3 C9 F4 107.04(13)
F3 C9 C8 108.37(12)
F4 C9 C8 108.90(13)
F3 C9 H9 109.6(10)
F4 C9 H9 109.2(10)
C8 C9 H9 113.5(10)

loop_
_geom_bond_atom_site_label_1
_geom_bond_atom_site_label_2
_geom_bond_distance
F1 C8 1.3621(15)
F2 C8 1.3581(17)
F3 C9 1.355(2)
F4 C9 1.3565(18)
O1 C6 1.4137(18)
O1 C7 1.4171(17)
N1 C5 1.334(2)
N1 C1 1.337(2)
N1 H1A 0.85(2)
C1 C2 1.372(2)
C1 H1 0.954(18)
C2 C3 1.394(2)
C2 H2 0.933(18)
C3 C4 1.389(2)
C3 C6 1.499(2)
C4 C5 1.376(2)
C4 H4 0.907(18)
C5 H5 0.949(17)
C6 H6A 0.976(17)
C6 H6B 0.963(17)
C7 C8 1.498(2)
C7 H7A 0.962(17)
C7 H7B 0.970(17)
C8 C9 1.518(2)
C9 H9 0.957(18)

_cod_database_fobs_code 2020745
